data_2236876
loop_
_publ_author_name
'Sewpersad, Shirveen'
'Van Zyl, Werner E.'

_publ_section_title
;
 Bis[<i>O</i>-isopropyl
 (4-ethoxyphenyl)dithiophosphonato-\k^2^<i>S</i>,<i>S</i>']lead(II)
;
_journal_coeditor_code GK2529
_journal_issue 12
_journal_name_full 'Acta Crystallographica Section E'
_journal_page_first m1502
_journal_paper_doi 10.1107/S1600536812046818
_journal_volume 68
_journal_year 2012
_chemical_formula_iupac '[Pb (C11 H16 O2 P S2)2]'
_chemical_formula_moiety 'C22 H32 O4 P2 Pb S4'
_chemical_formula_sum 'C22 H32 O4 P2 Pb S4'
_chemical_formula_weight 757.85
_chemical_name_systematic
;
Bis[<i>O</i>-isopropyl (4-ethoxyphenyl)dithiophosphonato-
\k^2^<i>S</i>,<i>S</i>']lead(II)
;
_space_group_IT_number 2
_symmetry_cell_setting triclinic
_symmetry_space_group_name_Hall '-P 1'
_symmetry_space_group_name_H-M 'P -1'
_atom_sites_solution_hydrogens geom
_atom_sites_solution_primary direct
_atom_sites_solution_secondary difmap
_audit_creation_method SHELXL-97
_cell_angle_alpha 89.297(2)
_cell_angle_beta 85.016(2)
_cell_angle_gamma 69.0340(10)
_cell_formula_units_Z 2
_cell_length_a 10.2092(8)
_cell_length_b 11.7016(10)
_cell_length_c 12.9915(10)
_cell_measurement_reflns_used 36710
_cell_measurement_temperature 173(2)
_cell_measurement_theta_max 28.38
_cell_measurement_theta_min 1.57
_cell_volume 1443.5(2)
_computing_cell_refinement 'SAINT (Bruker, 2006)'
_computing_data_collection 'APEX2 (Bruker, 2006)'
_computing_data_reduction 'SAINT (Bruker, 2006)'
_computing_molecular_graphics 'SHELXTL (Sheldrick, 2008)'
_computing_publication_material 'SHELXL97 (Sheldrick, 2008)'
_computing_structure_refinement 'SHELXL97 (Sheldrick, 2008)'
_computing_structure_solution 'SHELXS97 (Sheldrick, 2008)'
_diffrn_ambient_temperature 173(2)
_diffrn_measured_fraction_theta_full 0.994
_diffrn_measured_fraction_theta_max 0.994
_diffrn_measurement_device_type 'Bruker Kappa DUO APEXII'
_diffrn_measurement_method '0.5\% \f scans and \w scans'
_diffrn_radiation_monochromator graphite
_diffrn_radiation_source 'fine-focus sealed tube'
_diffrn_radiation_type MoK\a
_diffrn_radiation_wavelength 0.71073
_diffrn_reflns_av_R_equivalents 0.0366
_diffrn_reflns_av_sigmaI/netI 0.0270
_diffrn_reflns_limit_h_max 13
_diffrn_reflns_limit_h_min -13
_diffrn_reflns_limit_k_max 15
_diffrn_reflns_limit_k_min -15
_diffrn_reflns_limit_l_max 17
_diffrn_reflns_limit_l_min -17
_diffrn_reflns_number 36710
_diffrn_reflns_theta_full 28.38
_diffrn_reflns_theta_max 28.38
_diffrn_reflns_theta_min 1.57
_diffrn_standards_decay_% 0
_diffrn_standards_interval_count 0
_diffrn_standards_interval_time 0
_diffrn_standards_number 0
_exptl_absorpt_coefficient_mu 6.270
_exptl_absorpt_correction_T_max 0.5455
_exptl_absorpt_correction_T_min 0.4336
_exptl_absorpt_correction_type multi-scan
_exptl_absorpt_process_details '(SADABS; Sheldrick, 1996)'
_exptl_crystal_colour colourless
_exptl_crystal_density_diffrn 1.744
_exptl_crystal_density_method 'not measured'
_exptl_crystal_description block
_exptl_crystal_F_000 744
_exptl_crystal_size_max 0.16
_exptl_crystal_size_mid 0.14
_exptl_crystal_size_min 0.11
_refine_diff_density_max 0.610
_refine_diff_density_min -0.627
_refine_ls_extinction_coef 0
_refine_ls_extinction_method none
_refine_ls_goodness_of_fit_ref 1.032
_refine_ls_hydrogen_treatment constr
_refine_ls_matrix_type full
_refine_ls_number_parameters 304
_refine_ls_number_reflns 7212
_refine_ls_restrained_S_all 1.032
_refine_ls_R_factor_all 0.0245
_refine_ls_R_factor_gt 0.0200
_refine_ls_shift/su_max 0.002
_refine_ls_shift/su_mean 0.000
_refine_ls_structure_factor_coef Fsqd
_refine_ls_weighting_details 'calc w=1/[\s^2^(Fo^2^)+(0.0234P)^2^+0.0420P] where P=(Fo^2^+2Fc^2^)/3'
_refine_ls_weighting_scheme calc
_refine_ls_wR_factor_gt 0.0441
_refine_ls_wR_factor_ref 0.0454
_reflns_number_gt 6564
_reflns_number_total 7212
_reflns_threshold_expression I>2sigma(I)
_cod_data_source_file gk2529.cif
_cod_data_source_block I
_cod_database_code 2236876
_cod_database_fobs_code 2236876

loop_
_symmetry_equiv_pos_as_xyz
'x, y, z'
'-x, -y, -z'

loop_
_atom_site_type_symbol
_atom_site_label
_atom_site_fract_x
_atom_site_fract_y
_atom_site_fract_z
_atom_site_U_iso_or_equiv
_atom_site_adp_type
_atom_site_calc_flag
_atom_site_refinement_flags
_atom_site_occupancy
_atom_site_symmetry_multiplicity
Pb Pb1 0.563161(9) 0.892734(7) 0.676272(7) 0.02692(3) Uani d . 1 1
S S1 0.48642(6) 0.83844(6) 0.47888(5) 0.03000(13) Uani d . 1 1
S S2 0.80447(7) 0.77787(6) 0.55716(5) 0.03150(13) Uani d . 1 1
S S3 0.55200(7) 0.68031(6) 0.75505(5) 0.03173(14) Uani d . 1 1
S S4 0.75140(7) 0.82120(5) 0.84420(5) 0.03020(13) Uani d . 1 1
P P1 0.69313(6) 0.77422(5) 0.43769(5) 0.02499(13) Uani d . 1 1
P P2 0.67269(7) 0.68943(5) 0.86809(5) 0.02494(13) Uani d . 1 1
O O1 0.8185(2) 1.06377(17) 0.08990(14) 0.0368(4) Uani d . 1 1
O O2 0.74190(18) 0.64074(14) 0.38776(13) 0.0314(4) Uani d . 1 1
O O3 0.31553(18) 0.75446(15) 1.26420(13) 0.0315(4) Uani d . 1 1
O O4 0.79180(18) 0.55982(14) 0.88024(13) 0.0299(4) Uani d . 1 1
C C1 0.7390(2) 0.8566(2) 0.33187(18) 0.0244(5) Uani d . 1 1
C C2 0.7854(2) 0.9519(2) 0.35221(19) 0.0280(5) Uani d . 1 1
H H2 0.7992 0.9676 0.4213 0.034 Uiso calc R 1 1
C C3 0.8118(3) 1.0243(2) 0.27399(19) 0.0295(5) Uani d . 1 1
H H3 0.8416 1.0898 0.2894 0.035 Uiso calc R 1 1
C C4 0.7941(3) 1.0000(2) 0.17254(19) 0.0293(5) Uani d . 1 1
C C5 0.7474(3) 0.9048(2) 0.15114(19) 0.0294(5) Uani d . 1 1
H H5 0.7350 0.8885 0.0819 0.035 Uiso calc R 1 1
C C6 0.7191(3) 0.8344(2) 0.22993(18) 0.0276(5) Uani d . 1 1
H H6 0.6861 0.7707 0.2148 0.033 Uiso calc R 1 1
C C7 0.8657(3) 1.1634(3) 0.1081(2) 0.0438(7) Uani d . 1 1
H H7A 0.9567 1.1329 0.1394 0.053 Uiso calc R 1 1
H H7B 0.7958 1.2251 0.1558 0.053 Uiso calc R 1 1
C C8 0.8824(4) 1.2188(3) 0.0058(2) 0.0507(8) Uani d . 1 1
H H8A 0.9426 1.1547 -0.0432 0.076 Uiso calc R 1 1
H H8B 0.9257 1.2803 0.0139 0.076 Uiso calc R 1 1
H H8C 0.7898 1.2578 -0.0203 0.076 Uiso calc R 1 1
C C9 0.7074(3) 0.5436(2) 0.4444(2) 0.0361(6) Uani d . 1 1
H H9 0.6554 0.5776 0.5125 0.043 Uiso calc R 1 1
C C10 0.6158(4) 0.5027(3) 0.3833(3) 0.0567(9) Uani d . 1 1
H H10A 0.5333 0.5735 0.3681 0.085 Uiso calc R 1 1
H H10B 0.5850 0.4437 0.4230 0.085 Uiso calc R 1 1
H H10C 0.6684 0.4639 0.3185 0.085 Uiso calc R 1 1
C C11 0.8454(4) 0.4454(3) 0.4627(3) 0.0702(11) Uani d . 1 1
H H11A 0.8952 0.4093 0.3962 0.105 Uiso calc R 1 1
H H11B 0.8281 0.3817 0.5054 0.105 Uiso calc R 1 1
H H11C 0.9029 0.4810 0.4983 0.105 Uiso calc R 1 1
C C12 0.5720(3) 0.7089(2) 0.99137(18) 0.0251(5) Uani d . 1 1
C C13 0.4855(3) 0.8252(2) 1.02436(19) 0.0294(5) Uani d . 1 1
H H13 0.4853 0.8933 0.9837 0.035 Uiso calc R 1 1
C C14 0.3992(3) 0.8444(2) 1.11533(19) 0.0297(5) Uani d . 1 1
H H14 0.3414 0.9251 1.1376 0.036 Uiso calc R 1 1
C C15 0.3976(3) 0.7450(2) 1.17388(18) 0.0269(5) Uani d . 1 1
C C16 0.4827(3) 0.6269(2) 1.14110(19) 0.0307(5) Uani d . 1 1
H H16 0.4811 0.5588 1.1811 0.037 Uiso calc R 1 1
C C17 0.5694(3) 0.6088(2) 1.05057(19) 0.0297(5) Uani d . 1 1
H H17 0.6275 0.5281 1.0283 0.036 Uiso calc R 1 1
C C18 0.2206(3) 0.8742(2) 1.2982(2) 0.0331(6) Uani d . 1 1
H H18A 0.1523 0.9098 1.2464 0.040 Uiso calc R 1 1
H H18B 0.2738 0.9290 1.3069 0.040 Uiso calc R 1 1
C C19 0.1447(3) 0.8615(2) 1.3993(2) 0.0375(6) Uani d . 1 1
H H19A 0.0849 0.8141 1.3885 0.056 Uiso calc R 1 1
H H19B 0.0861 0.9429 1.4273 0.056 Uiso calc R 1 1
H H19C 0.2134 0.8193 1.4481 0.056 Uiso calc R 1 1
C C20 0.9080(3) 0.5123(2) 0.79867(19) 0.0305(5) Uani d . 1 1
H H20 0.8964 0.5734 0.7425 0.037 Uiso calc R 1 1
C C21 0.9019(3) 0.3954(2) 0.7559(2) 0.0418(7) Uani d . 1 1
H H21A 0.9166 0.3347 0.8105 0.063 Uiso calc R 1 1
H H21B 0.9756 0.3638 0.6990 0.063 Uiso calc R 1 1
H H21C 0.8095 0.4117 0.7304 0.063 Uiso calc R 1 1
C C22 1.0424(3) 0.4935(3) 0.8471(3) 0.0529(8) Uani d . 1 1
H H22A 1.0400 0.5717 0.8750 0.079 Uiso calc R 1 1
H H22B 1.1225 0.4615 0.7948 0.079 Uiso calc R 1 1
H H22C 1.0525 0.4349 0.9032 0.079 Uiso calc R 1 1

loop_
_atom_site_aniso_label
_atom_site_aniso_U_11
_atom_site_aniso_U_22
_atom_site_aniso_U_33
_atom_site_aniso_U_12
_atom_site_aniso_U_13
_atom_site_aniso_U_23
Pb1 0.02779(5) 0.02345(5) 0.02595(5) -0.00485(3) -0.00277(4) 0.00404(3)
S1 0.0212(3) 0.0358(3) 0.0304(3) -0.0072(2) -0.0021(2) 0.0031(2)
S2 0.0231(3) 0.0399(3) 0.0279(3) -0.0064(2) -0.0058(2) 0.0074(3)
S3 0.0417(4) 0.0317(3) 0.0279(3) -0.0191(3) -0.0099(3) 0.0051(2)
S4 0.0366(4) 0.0277(3) 0.0305(3) -0.0156(3) -0.0072(3) 0.0037(2)
P1 0.0224(3) 0.0250(3) 0.0244(3) -0.0050(2) -0.0013(2) 0.0044(2)
P2 0.0297(3) 0.0213(3) 0.0233(3) -0.0084(2) -0.0036(2) 0.0030(2)
O1 0.0457(11) 0.0417(10) 0.0306(10) -0.0245(9) -0.0069(8) 0.0114(8)
O2 0.0349(10) 0.0250(8) 0.0300(9) -0.0067(7) 0.0021(8) 0.0039(7)
O3 0.0326(10) 0.0268(8) 0.0324(10) -0.0093(7) 0.0048(8) -0.0016(7)
O4 0.0327(10) 0.0239(8) 0.0265(9) -0.0035(7) 0.0023(7) 0.0038(7)
C1 0.0196(11) 0.0246(11) 0.0244(12) -0.0028(8) -0.0013(9) 0.0046(9)
C2 0.0258(13) 0.0320(12) 0.0251(12) -0.0086(10) -0.0040(10) 0.0018(9)
C3 0.0290(13) 0.0303(12) 0.0322(13) -0.0139(10) -0.0052(11) 0.0027(10)
C4 0.0263(13) 0.0306(12) 0.0297(13) -0.0090(10) -0.0020(10) 0.0088(10)
C5 0.0316(14) 0.0305(12) 0.0249(12) -0.0093(10) -0.0043(10) 0.0027(10)
C6 0.0264(13) 0.0244(11) 0.0306(13) -0.0075(9) -0.0024(10) 0.0011(9)
C7 0.0547(19) 0.0535(17) 0.0378(16) -0.0360(15) -0.0109(14) 0.0127(13)
C8 0.070(2) 0.0589(19) 0.0415(17) -0.0446(17) -0.0103(16) 0.0164(14)
C9 0.0384(15) 0.0304(13) 0.0401(15) -0.0135(11) -0.0029(12) 0.0108(11)
C10 0.062(2) 0.057(2) 0.060(2) -0.0307(17) -0.0116(18) 0.0045(16)
C11 0.062(2) 0.0476(19) 0.106(3) -0.0207(17) -0.034(2) 0.035(2)
C12 0.0282(13) 0.0230(10) 0.0224(11) -0.0070(9) -0.0020(10) 0.0008(9)
C13 0.0328(14) 0.0227(11) 0.0307(13) -0.0074(10) -0.0035(11) 0.0042(9)
C14 0.0311(13) 0.0215(11) 0.0333(13) -0.0061(9) -0.0006(11) -0.0008(9)
C15 0.0281(13) 0.0278(11) 0.0254(12) -0.0104(9) -0.0037(10) -0.0013(9)
C16 0.0361(14) 0.0250(11) 0.0309(13) -0.0116(10) -0.0007(11) 0.0043(10)
C17 0.0336(14) 0.0220(11) 0.0298(13) -0.0058(9) -0.0009(11) 0.0017(9)
C18 0.0295(14) 0.0289(12) 0.0380(15) -0.0071(10) -0.0007(11) -0.0054(10)
C19 0.0309(14) 0.0423(14) 0.0382(15) -0.0132(11) 0.0042(12) -0.0093(12)
C20 0.0346(14) 0.0275(12) 0.0257(12) -0.0080(10) 0.0037(11) -0.0012(9)
C21 0.0446(17) 0.0352(14) 0.0438(16) -0.0140(12) 0.0062(13) -0.0100(12)
C22 0.0365(17) 0.065(2) 0.0524(19) -0.0132(15) 0.0009(15) -0.0208(16)

loop_
_atom_type_symbol
_atom_type_description
_atom_type_scat_dispersion_real
_atom_type_scat_dispersion_imag
_atom_type_scat_source
C C 0.0033 0.0016 'International Tables Vol C Tables 4.2.6.8 and 6.1.1.4'
H H 0.0000 0.0000 'International Tables Vol C Tables 4.2.6.8 and 6.1.1.4'
O O 0.0106 0.0060 'International Tables Vol C Tables 4.2.6.8 and 6.1.1.4'
P P 0.1023 0.0942 'International Tables Vol C Tables 4.2.6.8 and 6.1.1.4'
S S 0.1246 0.1234 'International Tables Vol C Tables 4.2.6.8 and 6.1.1.4'
Pb Pb -3.3944 10.1111 'International Tables Vol C Tables 4.2.6.8 and 6.1.1.4'

loop_
_geom_angle_atom_site_label_1
_geom_angle_atom_site_label_2
_geom_angle_atom_site_label_3
_geom_angle
S2 Pb1 S3 93.09(2)
S2 Pb1 S1 72.692(19)
S3 Pb1 S1 91.516(19)
S2 Pb1 S4 82.708(19)
S3 Pb1 S4 71.841(18)
S1 Pb1 S4 149.566(17)
P1 S1 Pb1 85.24(3)
P1 S2 Pb1 90.16(3)
P2 S3 Pb1 90.51(3)
P2 S4 Pb1 84.70(3)
O2 P1 C1 100.90(10)
O2 P1 S1 110.94(7)
C1 P1 S1 111.88(8)
O2 P1 S2 111.34(7)
C1 P1 S2 109.69(8)
S1 P1 S2 111.63(4)
O4 P2 C12 101.33(10)
O4 P2 S4 112.17(8)
C12 P2 S4 111.43(8)
O4 P2 S3 109.88(7)
C12 P2 S3 109.56(9)
S4 P2 S3 111.98(4)
C4 O1 C7 118.0(2)
C9 O2 P1 119.79(15)
C15 O3 C18 117.87(18)
C20 O4 P2 119.72(14)
C2 C1 C6 118.8(2)
C2 C1 P1 119.26(18)
C6 C1 P1 121.73(18)
C3 C2 C1 121.4(2)
C3 C2 H2 119.3
C1 C2 H2 119.3
C2 C3 C4 119.3(2)
C2 C3 H3 120.4
C4 C3 H3 120.4
O1 C4 C3 124.3(2)
O1 C4 C5 115.9(2)
C3 C4 C5 119.8(2)
C6 C5 C4 120.5(2)
C6 C5 H5 119.8
C4 C5 H5 119.8
C5 C6 C1 120.1(2)
C5 C6 H6 119.9
C1 C6 H6 119.9
O1 C7 C8 107.2(2)
O1 C7 H7A 110.3
C8 C7 H7A 110.3
O1 C7 H7B 110.3
C8 C7 H7B 110.3
H7A C7 H7B 108.5
C7 C8 H8A 109.5
C7 C8 H8B 109.5
H8A C8 H8B 109.5
C7 C8 H8C 109.5
H8A C8 H8C 109.5
H8B C8 H8C 109.5
O2 C9 C10 108.7(2)
O2 C9 C11 106.4(2)
C10 C9 C11 114.4(3)
O2 C9 H9 109.0
C10 C9 H9 109.0
C11 C9 H9 109.0
C9 C10 H10A 109.5
C9 C10 H10B 109.5
H10A C10 H10B 109.5
C9 C10 H10C 109.5
H10A C10 H10C 109.5
H10B C10 H10C 109.5
C9 C11 H11A 109.5
C9 C11 H11B 109.5
H11A C11 H11B 109.5
C9 C11 H11C 109.5
H11A C11 H11C 109.5
H11B C11 H11C 109.5
C13 C12 C17 119.0(2)
C13 C12 P2 118.89(18)
C17 C12 P2 121.87(17)
C12 C13 C14 121.2(2)
C12 C13 H13 119.4
C14 C13 H13 119.4
C13 C14 C15 119.5(2)
C13 C14 H14 120.2
C15 C14 H14 120.2
O3 C15 C14 123.9(2)
O3 C15 C16 116.0(2)
C14 C15 C16 120.1(2)
C17 C16 C15 119.9(2)
C17 C16 H16 120.0
C15 C16 H16 120.0
C16 C17 C12 120.2(2)
C16 C17 H17 119.9
C12 C17 H17 119.9
O3 C18 C19 108.0(2)
O3 C18 H18A 110.1
C19 C18 H18A 110.1
O3 C18 H18B 110.1
C19 C18 H18B 110.1
H18A C18 H18B 108.4
C18 C19 H19A 109.5
C18 C19 H19B 109.5
H19A C19 H19B 109.5
C18 C19 H19C 109.5
H19A C19 H19C 109.5
H19B C19 H19C 109.5
O4 C20 C22 107.2(2)
O4 C20 C21 107.8(2)
C22 C20 C21 112.9(2)
O4 C20 H20 109.6
C22 C20 H20 109.6
C21 C20 H20 109.6
C20 C21 H21A 109.5
C20 C21 H21B 109.5
H21A C21 H21B 109.5
C20 C21 H21C 109.5
H21A C21 H21C 109.5
H21B C21 H21C 109.5
C20 C22 H22A 109.5
C20 C22 H22B 109.5
H22A C22 H22B 109.5
C20 C22 H22C 109.5
H22A C22 H22C 109.5
H22B C22 H22C 109.5

loop_
_geom_bond_atom_site_label_1
_geom_bond_atom_site_label_2
_geom_bond_distance
Pb1 S2 2.6999(7)
Pb1 S3 2.7128(6)
Pb1 S1 2.8877(7)
Pb1 S4 2.9472(7)
S1 P1 1.9959(9)
S2 P1 2.0115(9)
S3 P2 2.0245(9)
S4 P2 1.9877(8)
P1 O2 1.5877(17)
P1 C1 1.794(2)
P2 O4 1.5848(16)
P2 C12 1.797(2)
O1 C4 1.356(3)
O1 C7 1.441(3)
O2 C9 1.476(3)
O3 C15 1.363(3)
O3 C18 1.437(3)
O4 C20 1.471(3)
C1 C2 1.394(3)
C1 C6 1.399(3)
C2 C3 1.384(3)
C2 H2 0.9500
C3 C4 1.392(3)
C3 H3 0.9500
C4 C5 1.398(3)
C5 C6 1.382(3)
C5 H5 0.9500
C6 H6 0.9500
C7 C8 1.495(4)
C7 H7A 0.9900
C7 H7B 0.9900
C8 H8A 0.9800
C8 H8B 0.9800
C8 H8C 0.9800
C9 C10 1.480(4)
C9 C11 1.502(4)
C9 H9 1.0000
C10 H10A 0.9800
C10 H10B 0.9800
C10 H10C 0.9800
C11 H11A 0.9800
C11 H11B 0.9800
C11 H11C 0.9800
C12 C13 1.380(3)
C12 C17 1.400(3)
C13 C14 1.381(3)
C13 H13 0.9500
C14 C15 1.386(3)
C14 H14 0.9500
C15 C16 1.392(3)
C16 C17 1.379(3)
C16 H16 0.9500
C17 H17 0.9500
C18 C19 1.500(4)
C18 H18A 0.9900
C18 H18B 0.9900
C19 H19A 0.9800
C19 H19B 0.9800
C19 H19C 0.9800
C20 C22 1.503(4)
C20 C21 1.507(3)
C20 H20 1.0000
C21 H21A 0.9800
C21 H21B 0.9800
C21 H21C 0.9800
C22 H22A 0.9800
C22 H22B 0.9800
C22 H22C 0.9800

loop_
_geom_torsion_atom_site_label_1
_geom_torsion_atom_site_label_2
_geom_torsion_atom_site_label_3
_geom_torsion_atom_site_label_4
_geom_torsion
S2 Pb1 S1 P1 -3.39(3)
S3 Pb1 S1 P1 -96.16(3)
S4 Pb1 S1 P1 -40.94(5)
S3 Pb1 S2 P1 93.98(3)
S1 Pb1 S2 P1 3.36(3)
S4 Pb1 S2 P1 165.23(3)
S2 Pb1 S3 P2 87.41(3)
S1 Pb1 S3 P2 160.16(3)
S4 Pb1 S3 P2 6.13(3)
S2 Pb1 S4 P2 -101.96(3)
S3 Pb1 S4 P2 -6.27(3)
S1 Pb1 S4 P2 -66.05(4)
Pb1 S1 P1 O2 129.49(7)
Pb1 S1 P1 C1 -118.68(9)
Pb1 S1 P1 S2 4.68(3)
Pb1 S2 P1 O2 -129.58(7)
Pb1 S2 P1 C1 119.60(8)
Pb1 S2 P1 S1 -4.99(4)
Pb1 S4 P2 O4 132.71(7)
Pb1 S4 P2 C12 -114.48(9)
Pb1 S4 P2 S3 8.62(4)
Pb1 S3 P2 O4 -134.69(7)
Pb1 S3 P2 C12 114.82(8)
Pb1 S3 P2 S4 -9.33(4)
C1 P1 O2 C9 -172.27(18)
S1 P1 O2 C9 -53.57(19)
S2 P1 O2 C9 71.40(18)
C12 P2 O4 C20 -174.11(17)
S4 P2 O4 C20 -55.17(18)
S3 P2 O4 C20 70.07(17)
O2 P1 C1 C2 -145.78(18)
S1 P1 C1 C2 96.21(19)
S2 P1 C1 C2 -28.2(2)
O2 P1 C1 C6 39.3(2)
S1 P1 C1 C6 -78.67(19)
S2 P1 C1 C6 156.88(17)
C6 C1 C2 C3 0.0(3)
P1 C1 C2 C3 -175.01(18)
C1 C2 C3 C4 -1.2(4)
C7 O1 C4 C3 -0.1(4)
C7 O1 C4 C5 179.5(2)
C2 C3 C4 O1 -179.1(2)
C2 C3 C4 C5 1.3(4)
O1 C4 C5 C6 -179.9(2)
C3 C4 C5 C6 -0.2(4)
C4 C5 C6 C1 -0.9(4)
C2 C1 C6 C5 1.0(3)
P1 C1 C6 C5 175.93(18)
C4 O1 C7 C8 -179.2(2)
P1 O2 C9 C10 117.6(2)
P1 O2 C9 C11 -118.6(2)
O4 P2 C12 C13 160.0(2)
S4 P2 C12 C13 40.5(2)
S3 P2 C12 C13 -84.0(2)
O4 P2 C12 C17 -25.8(2)
S4 P2 C12 C17 -145.23(19)
S3 P2 C12 C17 90.3(2)
C17 C12 C13 C14 1.4(4)
P2 C12 C13 C14 175.8(2)
C12 C13 C14 C15 -1.1(4)
C18 O3 C15 C14 2.8(3)
C18 O3 C15 C16 -176.9(2)
C13 C14 C15 O3 -179.5(2)
C13 C14 C15 C16 0.2(4)
O3 C15 C16 C17 -179.9(2)
C14 C15 C16 C17 0.4(4)
C15 C16 C17 C12 0.0(4)
C13 C12 C17 C16 -0.8(4)
P2 C12 C17 C16 -175.1(2)
C15 O3 C18 C19 -178.9(2)
P2 O4 C20 C22 119.9(2)
P2 O4 C20 C21 -118.3(2)
